data_4332405
loop_
_publ_author_name
'Eichler, Jack F.'
'Just, Oliver'
'Rees, William S.'

_publ_section_title
;
 Synthesis and Characterization of Imidocubanes with Exocube GeIVand
 SnIVSubstituents:&#x00A0; [M(\m3-NGeMe3)]4(M = Sn, Ge, Pb);
 [Sn(\m3-NSnMe3)]4
;
_journal_issue 17
_journal_name_full 'Inorganic Chemistry'
_journal_page_first 6706
_journal_page_last 6712
_journal_paper_doi 10.1021/ic060331y
_journal_volume 45
_journal_year 2006
_chemical_formula_sum 'C12 H36 Ge8 N4'
_chemical_formula_weight 817.17
_chemical_name_systematic
; 
 ? 
;
_space_group_IT_number 217
_symmetry_space_group_name_Hall 'I -4 2 3'
_symmetry_space_group_name_H-M 'I -4 3 m'
_atom_sites_solution_hydrogens geom
_atom_sites_solution_primary direct
_atom_sites_solution_secondary difmap
_audit_creation_method SHELXL-97
_cell_angle_alpha 90.00
_cell_angle_beta 90.00
_cell_angle_gamma 90.00
_cell_formula_units_Z 2
_cell_length_a 11.2872(10)
_cell_length_b 11.2872(10)
_cell_length_c 11.2872(10)
_cell_measurement_temperature 193(2)
_cell_volume 1438.0(2)
_computing_structure_refinement 'SHELXL-97 (Sheldrick, 1997)'
_computing_structure_solution 'SHELXS-97 (Sheldrick, 1990)'
_diffrn_ambient_temperature 193(2)
_diffrn_measured_fraction_theta_full 0.964
_diffrn_measured_fraction_theta_max 0.964
_diffrn_radiation_monochromator graphite
_diffrn_radiation_source 'fine-focus sealed tube'
_diffrn_radiation_type MoK\a
_diffrn_radiation_wavelength 0.71073
_diffrn_reflns_av_R_equivalents 0.0895
_diffrn_reflns_av_sigmaI/netI 0.0397
_diffrn_reflns_limit_h_max 15
_diffrn_reflns_limit_h_min -14
_diffrn_reflns_limit_k_max 15
_diffrn_reflns_limit_k_min -12
_diffrn_reflns_limit_l_max 14
_diffrn_reflns_limit_l_min -15
_diffrn_reflns_number 4569
_diffrn_reflns_theta_full 28.79
_diffrn_reflns_theta_max 28.79
_diffrn_reflns_theta_min 2.55
_exptl_absorpt_coefficient_mu 8.245
_exptl_absorpt_correction_T_max 0.4868
_exptl_absorpt_correction_T_min 0.3346
_exptl_crystal_density_diffrn 1.887
_exptl_crystal_density_method 'not measured'
_exptl_crystal_F_000 784
_exptl_crystal_size_max 0.17
_exptl_crystal_size_mid 0.14
_exptl_crystal_size_min 0.10
_refine_diff_density_max 0.785
_refine_diff_density_min -0.550
_refine_diff_density_rms 0.123
_refine_ls_abs_structure_details 'Flack H D (1983), Acta Cryst. A39, 876-881'
_refine_ls_abs_structure_Flack 0.31(12)
_refine_ls_extinction_method none
_refine_ls_goodness_of_fit_ref 1.047
_refine_ls_hydrogen_treatment mixed
_refine_ls_matrix_type full
_refine_ls_number_parameters 18
_refine_ls_number_reflns 369
_refine_ls_number_restraints 0
_refine_ls_restrained_S_all 1.047
_refine_ls_R_factor_all 0.0411
_refine_ls_R_factor_gt 0.0339
_refine_ls_shift/su_max 0.000
_refine_ls_shift/su_mean 0.000
_refine_ls_structure_factor_coef Fsqd
_refine_ls_weighting_details 'calc w=1/[\s^2^(Fo^2^)+(0.0497P)^2^+0.0000P] where P=(Fo^2^+2Fc^2^)/3'
_refine_ls_weighting_scheme calc
_refine_ls_wR_factor_gt 0.0757
_refine_ls_wR_factor_ref 0.0780
_reflns_number_gt 329
_reflns_number_total 369
_reflns_threshold_expression >2sigma(I)
_cod_data_source_file ic060331ysup3.cif
_cod_data_source_block jfe56
_cod_database_code 4332405

loop_
_symmetry_equiv_pos_as_xyz
'x, y, z'
'-x, -y, z'
'-x, y, -z'
'x, -y, -z'
'z, x, y'
'z, -x, -y'
'-z, -x, y'
'-z, x, -y'
'y, z, x'
'-y, z, -x'
'y, -z, -x'
'-y, -z, x'
'y, x, z'
'-y, -x, z'
'y, -x, -z'
'-y, x, -z'
'x, z, y'
'-x, z, -y'
'-x, -z, y'
'x, -z, -y'
'z, y, x'
'z, -y, -x'
'-z, y, -x'
'-z, -y, x'
'x+1/2, y+1/2, z+1/2'
'-x+1/2, -y+1/2, z+1/2'
'-x+1/2, y+1/2, -z+1/2'
'x+1/2, -y+1/2, -z+1/2'
'z+1/2, x+1/2, y+1/2'
'z+1/2, -x+1/2, -y+1/2'
'-z+1/2, -x+1/2, y+1/2'
'-z+1/2, x+1/2, -y+1/2'
'y+1/2, z+1/2, x+1/2'
'-y+1/2, z+1/2, -x+1/2'
'y+1/2, -z+1/2, -x+1/2'
'-y+1/2, -z+1/2, x+1/2'
'y+1/2, x+1/2, z+1/2'
'-y+1/2, -x+1/2, z+1/2'
'y+1/2, -x+1/2, -z+1/2'
'-y+1/2, x+1/2, -z+1/2'
'x+1/2, z+1/2, y+1/2'
'-x+1/2, z+1/2, -y+1/2'
'-x+1/2, -z+1/2, y+1/2'
'x+1/2, -z+1/2, -y+1/2'
'z+1/2, y+1/2, x+1/2'
'z+1/2, -y+1/2, -x+1/2'
'-z+1/2, y+1/2, -x+1/2'
'-z+1/2, -y+1/2, x+1/2'

loop_
_atom_site_label
_atom_site_type_symbol
_atom_site_fract_x
_atom_site_fract_y
_atom_site_fract_z
_atom_site_U_iso_or_equiv
_atom_site_adp_type
_atom_site_occupancy
_atom_site_symmetry_multiplicity
_atom_site_calc_flag
_atom_site_refinement_flags
Ge1 Ge 0.40699(5) 0.40699(5) 0.40699(5) 0.0257(3) Uani 1 6 d S
Ge2 Ge 0.17959(5) 0.17959(5) 0.17959(5) 0.0313(3) Uani 1 6 d S
N1 N 0.0839(4) 0.0839(4) 0.0839(4) 0.0269(16) Uani 1 6 d S
C1 C 0.3422(6) 0.1407(5) 0.1407(5) 0.049(2) Uani 1 2 d S
H1A H 0.3524 0.0571 0.1431 0.08(2) Uiso 0.50 1 calc PR
H1B H 0.3938 0.1769 0.1964 0.08(2) Uiso 0.50 1 calc PR
H1C H 0.3600 0.1689 0.0634 0.08(2) Uiso 0.50 1 calc PR

loop_
_atom_site_aniso_label
_atom_site_aniso_U_11
_atom_site_aniso_U_22
_atom_site_aniso_U_33
_atom_site_aniso_U_23
_atom_site_aniso_U_13
_atom_site_aniso_U_12
Ge1 0.0257(3) 0.0257(3) 0.0257(3) -0.0024(2) -0.0024(2) -0.0024(2)
Ge2 0.0313(3) 0.0313(3) 0.0313(3) -0.0048(3) -0.0048(3) -0.0048(3)
N1 0.0269(16) 0.0269(16) 0.0269(16) -0.001(2) -0.001(2) -0.001(2)
C1 0.029(4) 0.059(3) 0.059(3) 0.000(4) -0.006(3) -0.006(3)

loop_
_atom_type_symbol
_atom_type_description
_atom_type_scat_dispersion_real
_atom_type_scat_dispersion_imag
_atom_type_scat_source
C C 0.0033 0.0016 'International Tables Vol C Tables 4.2.6.8 and 6.1.1.4'
H H 0.0000 0.0000 'International Tables Vol C Tables 4.2.6.8 and 6.1.1.4'
N N 0.0061 0.0033 'International Tables Vol C Tables 4.2.6.8 and 6.1.1.4'
Ge Ge 0.1547 1.8001 'International Tables Vol C Tables 4.2.6.8 and 6.1.1.4'

loop_
_geom_angle_atom_site_label_1
_geom_angle_atom_site_label_2
_geom_angle_atom_site_label_3
_geom_angle
_geom_angle_site_symmetry_1
_geom_angle_site_symmetry_3
N1 Ge1 N1 84.0(3) 28 26
N1 Ge1 N1 84.0(3) 28 27
N1 Ge1 N1 84.0(3) 26 27
N1 Ge2 C1 106.6(2) . .
N1 Ge2 C1 106.6(2) . 9
C1 Ge2 C1 112.2(2) . 9
N1 Ge2 C1 106.6(2) . 5
C1 Ge2 C1 112.2(2) . 5
C1 Ge2 C1 112.2(2) 9 5
Ge2 N1 Ge1 121.1(2) . 28_455
Ge2 N1 Ge1 121.1(2) . 26_554
Ge1 N1 Ge1 95.7(3) 28_455 26_554
Ge2 N1 Ge1 121.1(2) . 27_545
Ge1 N1 Ge1 95.7(3) 28_455 27_545
Ge1 N1 Ge1 95.7(3) 26_554 27_545

loop_
_geom_bond_atom_site_label_1
_geom_bond_atom_site_label_2
_geom_bond_distance
_geom_bond_site_symmetry_2
Ge1 N1 2.002(4) 28
Ge1 N1 2.002(4) 26
Ge1 N1 2.002(4) 27
Ge2 N1 1.870(9) .
Ge2 C1 1.937(7) .
Ge2 C1 1.937(7) 9
Ge2 C1 1.937(7) 5
N1 Ge1 2.002(4) 28_455
N1 Ge1 2.002(4) 26_554
N1 Ge1 2.002(4) 27_545
